data_4078404
loop_
_publ_author_name
'Casado, Miguel A.'
'Ciriano, Miguel A.'
'Edwards, Andrew J.'
'Lahoz, Fernando J.'
'P\'erez-Torrente, Jes\'us J.'
'Oro, Luis A.'

_publ_section_title
;
 Oxo Sulfido Heteronuclear Titanium&#x2212;Rhodium Clusters with an
 Incomplete Doubly-Fused Cubane Structure
;
_journal_issue 16
_journal_name_full Organometallics
_journal_page_first 3414
_journal_paper_doi 10.1021/om980307v
_journal_volume 17
_journal_year 1998
_chemical_formula_moiety 'C50 H40 O11 P2 Rh4 S4 Ti2'
_chemical_formula_structural '[{CpTi}~2~(\m~4~-O)(\m~3~-S)~4~{Rh~4~(CO)~4~(P(OPh)~3~)2}]'
_chemical_formula_sum 'C50 H40 O11 P2 Rh4 S4 Ti2'
_chemical_formula_weight 1514.44
_chemical_name_systematic
;
tetrakis-mu!3$-sulfido-mu!4$-oxide-bis(eta$5!-cyclopentadienyl-titanium(iv))-
bis(carbonyl-rhodium(i))-bis(carbonyl-triphenylphosphite-rhodium(i))
;
_space_group_IT_number 2
_symmetry_cell_setting triclinic
_symmetry_space_group_name_Hall '-P 1'
_symmetry_space_group_name_H-M 'P -1'
_atom_sites_solution_hydrogens geom
_atom_sites_solution_primary direct
_atom_sites_solution_secondary difmap
_audit_creation_method SHELXL-97
_cell_angle_alpha 96.796(2)
_cell_angle_beta 101.292(2)
_cell_angle_gamma 98.2540(10)
_cell_formula_units_Z 2
_cell_length_a 10.5709(6)
_cell_length_b 14.1410(9)
_cell_length_c 18.9384(11)
_cell_measurement_reflns_used 9919
_cell_measurement_temperature 160(2)
_cell_measurement_theta_max 28.08
_cell_measurement_theta_min 1.70
_cell_volume 2716.0(3)
_computing_cell_refinement 'local programs'
_computing_data_collection 'Siemens SMART'
_computing_data_reduction "'Siemens SAINT"
_computing_molecular_graphics 'SHELXTL v5 (Siemens, 1994)'
_computing_publication_material 'SHELXTL and local programs'
_computing_structure_refinement 'SHELXL-97 (Sheldrick, 1997)'
_computing_structure_solution 'SHELXTL, Siemens 1994)'
_diffrn_ambient_temperature 160(2)
_diffrn_measured_fraction_theta_full 0.867
_diffrn_measured_fraction_theta_max 0.867
_diffrn_measurement_device_type 'Siemens SMART CCD diffractometer'
_diffrn_measurement_method '\w rotations with narrow frames'
_diffrn_radiation_monochromator graphite
_diffrn_radiation_source 'fine-focus sealed tube'
_diffrn_radiation_type MoK\a
_diffrn_radiation_wavelength 0.71073
_diffrn_reflns_av_R_equivalents 0.0398
_diffrn_reflns_av_sigmaI/netI 0.0914
_diffrn_reflns_limit_h_max 13
_diffrn_reflns_limit_h_min -13
_diffrn_reflns_limit_k_max 18
_diffrn_reflns_limit_k_min -18
_diffrn_reflns_limit_l_max 25
_diffrn_reflns_limit_l_min -16
_diffrn_reflns_number 19306
_diffrn_reflns_theta_full 28.42
_diffrn_reflns_theta_max 28.42
_diffrn_reflns_theta_min 1.47
_diffrn_standards_decay_% 0
_exptl_absorpt_coefficient_mu 1.737
_exptl_absorpt_correction_T_max 0.8736
_exptl_absorpt_correction_T_min 0.7118
_exptl_absorpt_correction_type empirical
_exptl_crystal_colour 'deep red'
_exptl_crystal_density_diffrn 1.852
_exptl_crystal_density_meas ?
_exptl_crystal_description slab
_exptl_crystal_F_000 1492
_exptl_crystal_size_max 0.21
_exptl_crystal_size_mid 0.10
_exptl_crystal_size_min 0.08
_refine_diff_density_max 1.620
_refine_diff_density_min -0.958
_refine_diff_density_rms 0.144
_refine_ls_extinction_method none
_refine_ls_goodness_of_fit_ref 0.981
_refine_ls_hydrogen_treatment mixed
_refine_ls_matrix_type full
_refine_ls_number_parameters 658
_refine_ls_number_reflns 11848
_refine_ls_number_restraints 450
_refine_ls_restrained_S_all 0.967
_refine_ls_R_factor_all 0.1052
_refine_ls_R_factor_gt 0.0578
_refine_ls_shift/su_max 0.007
_refine_ls_shift/su_mean 0.001
_refine_ls_structure_factor_coef Fsqd
_refine_ls_weighting_scheme
;
calc w=1/[\s^2^(Fo^2^)+(0.0613P)^2^+0.0000P] where
 P=(Fo^2^+2Fc^2^)/3
;
_refine_ls_wR_factor_gt 0.1186
_refine_ls_wR_factor_ref 0.1376
_reflns_number_gt 7543
_reflns_number_total 11848
_reflns_threshold_expression >2sigma(I)
_cod_data_source_file om980307v.cif
_cod_data_source_block comp5
_cod_depositor_comments
;
The following automatic conversions were performed:

'_exptl_crystal_density_meas' value 'not measured' was changed to '?'
- the value is perceived as not measured.

Automatic conversion script
Id: cif_fix_values 3008 2015-01-20 13:52:24Z robertas 
;
_cod_original_sg_symbol_H-M P-1
_cod_database_code 4078404

loop_
_symmetry_equiv_pos_as_xyz
'x, y, z'
'-x, -y, -z'

loop_
_atom_site_label
_atom_site_type_symbol
_atom_site_fract_x
_atom_site_fract_y
_atom_site_fract_z
_atom_site_U_iso_or_equiv
_atom_site_adp_type
_atom_site_occupancy
_atom_site_calc_flag
_atom_site_refinement_flags
Rh1 Rh 0.07812(5) 0.82660(4) 0.15171(3) 0.03735(15) Uani 1 d .
Rh2 Rh 0.32416(5) 0.69900(4) 0.22054(3) 0.03166(14) Uani 1 d .
Rh3 Rh 0.07307(5) 0.58633(4) 0.10036(3) 0.03561(15) Uani 1 d .
Rh4 Rh 0.13355(5) 0.51014(4) 0.26080(3) 0.03259(14) Uani 1 d .
Ti1 Ti 0.26130(12) 0.73984(9) 0.07331(6) 0.0378(3) Uani 1 d .
Ti2 Ti 0.30140(11) 0.50409(9) 0.15265(6) 0.0348(3) Uani 1 d .
S1 S 0.03995(18) 0.71929(14) 0.03939(9) 0.0427(4) Uani 1 d .
S2 S 0.31069(17) 0.84713(13) 0.17819(9) 0.0383(4) Uani 1 d .
S3 S 0.08931(17) 0.43339(13) 0.13675(9) 0.0397(4) Uani 1 d .
S4 S 0.36104(16) 0.56013(13) 0.27372(8) 0.0345(4) Uani 1 d .
P1 P 0.10947(19) 0.93440(15) 0.25032(9) 0.0423(5) Uani 1 d .
P2 P 0.15422(17) 0.57326(13) 0.37527(9) 0.0349(4) Uani 1 d .
O1 O 0.2789(4) 0.6218(3) 0.1126(2) 0.0326(10) Uani 1 d .
O2 O -0.0078(5) 0.9605(4) 0.2864(3) 0.0567(14) Uani 1 d U
O3 O 0.1807(5) 1.0418(4) 0.2445(3) 0.0549(14) Uani 1 d U
O4 O 0.1954(5) 0.9057(4) 0.3204(2) 0.0484(13) Uani 1 d U
O5 O 0.0877(4) 0.6657(3) 0.3939(2) 0.0416(11) Uani 1 d U
O6 O 0.0890(4) 0.5039(3) 0.4246(2) 0.0415(11) Uani 1 d U
O7 O 0.2993(4) 0.6126(3) 0.4218(2) 0.0394(11) Uani 1 d U
O101 O -0.2094(6) 0.8168(5) 0.1100(3) 0.0755(19) Uani 1 d U
O201 O 0.4253(5) 0.8081(4) 0.3693(3) 0.0569(14) Uani 1 d U
O301 O -0.2072(5) 0.5481(5) 0.1010(3) 0.080(2) Uani 1 d U
O401 O -0.1482(5) 0.4280(4) 0.2513(3) 0.0653(16) Uani 1 d U
C1 C 0.3551(11) 0.6948(7) -0.0243(5) 0.077(3) Uani 1 d U
H1 H 0.3516 0.6282 -0.0408 0.092 Uiso 1 calc R
C2 C 0.4501(10) 0.7489(10) 0.0266(5) 0.085(3) Uani 1 d U
H2 H 0.5245 0.7279 0.0529 0.102 Uiso 1 calc R
C3 C 0.4224(12) 0.8395(9) 0.0348(5) 0.094(3) Uani 1 d U
H3 H 0.4752 0.8934 0.0672 0.112 Uiso 1 calc R
C4 C 0.3067(12) 0.8406(8) -0.0112(6) 0.088(3) Uani 1 d U
H4 H 0.2625 0.8941 -0.0165 0.106 Uiso 1 calc R
C5 C 0.2660(10) 0.7463(9) -0.0490(4) 0.080(3) Uani 1 d U
H5 H 0.1886 0.7237 -0.0856 0.096 Uiso 1 calc R
C6 C 0.3314(8) 0.3720(6) 0.0749(4) 0.059(2) Uani 1 d U
H6 H 0.2578 0.3298 0.0445 0.071 Uiso 1 calc R
C7 C 0.3976(7) 0.4537(6) 0.0577(4) 0.0512(19) Uani 1 d U
H7 H 0.3781 0.4783 0.0129 0.061 Uiso 1 calc R
C8 C 0.4978(7) 0.4941(7) 0.1167(4) 0.057(2) Uani 1 d U
H8 H 0.5579 0.5520 0.1196 0.068 Uiso 1 calc R
C9 C 0.4964(9) 0.4376(8) 0.1701(4) 0.070(2) Uani 1 d U
H9 H 0.5564 0.4483 0.2159 0.084 Uiso 1 calc R
C10 C 0.3932(10) 0.3623(7) 0.1461(5) 0.070(2) Uani 1 d U
H10 H 0.3679 0.3127 0.1728 0.083 Uiso 1 calc R
C11 C -0.1103(8) 1.0070(7) 0.2590(4) 0.063(2) Uani 1 d U
C12 C -0.0788(11) 1.1058(8) 0.2509(5) 0.084(3) Uani 1 d U
H12 H 0.0098 1.1374 0.2603 0.101 Uiso 1 calc R
C13 C -0.1812(12) 1.1552(10) 0.2287(6) 0.104(3) Uani 1 d U
H13 H -0.1637 1.2211 0.2224 0.124 Uiso 1 calc R
C14 C -0.3063(13) 1.1076(11) 0.2162(6) 0.116(4) Uani 1 d U
H14 H -0.3752 1.1421 0.2011 0.139 Uiso 1 calc R
C15 C -0.3396(11) 1.0105(11) 0.2242(7) 0.116(4) Uani 1 d U
H15 H -0.4283 0.9790 0.2127 0.139 Uiso 1 calc R
C16 C -0.2368(10) 0.9610(9) 0.2500(6) 0.102(3) Uani 1 d U
H16 H -0.2552 0.8973 0.2609 0.123 Uiso 1 calc R
C21 C 0.2092(8) 1.0666(5) 0.1793(4) 0.0453(16) Uani 1 d U
C22 C 0.3377(8) 1.0891(6) 0.1754(5) 0.059(2) Uani 1 d U
H22 H 0.4050 1.0896 0.2170 0.071 Uiso 1 calc R
C23 C 0.3701(9) 1.1114(6) 0.1109(5) 0.070(2) Uani 1 d U
H23 H 0.4591 1.1259 0.1077 0.083 Uiso 1 calc R
C24 C 0.2730(10) 1.1120(6) 0.0528(5) 0.072(2) Uani 1 d U
H24 H 0.2944 1.1265 0.0084 0.086 Uiso 1 calc R
C25 C 0.1441(9) 1.0921(6) 0.0570(5) 0.066(2) Uani 1 d U
H25 H 0.0774 1.0942 0.0158 0.080 Uiso 1 calc R
C26 C 0.1104(8) 1.0690(6) 0.1201(4) 0.058(2) Uani 1 d U
H26 H 0.0211 1.0550 0.1229 0.069 Uiso 1 calc R
C31 C 0.2241(7) 0.9586(6) 0.3922(3) 0.0461(18) Uani 1 d U
C32 C 0.3345(7) 1.0253(6) 0.4134(4) 0.0528(19) Uani 1 d U
H32 H 0.3902 1.0398 0.3810 0.063 Uiso 1 calc R
C33 C 0.3631(8) 1.0728(7) 0.4864(4) 0.064(2) Uani 1 d U
H33 H 0.4387 1.1214 0.5032 0.077 Uiso 1 calc R
C34 C 0.2853(8) 1.0501(6) 0.5319(4) 0.059(2) Uani 1 d U
H34 H 0.3076 1.0820 0.5808 0.071 Uiso 1 calc R
C35 C 0.1741(9) 0.9817(6) 0.5094(4) 0.058(2) Uani 1 d U
H35 H 0.1195 0.9671 0.5423 0.069 Uiso 1 calc R
C36 C 0.1413(8) 0.9335(5) 0.4375(4) 0.0511(19) Uani 1 d U
H36 H 0.0651 0.8855 0.4207 0.061 Uiso 1 calc R
C41 C -0.0435(7) 0.6675(5) 0.3598(4) 0.0395(16) Uani 1 d U
C42 C -0.1426(8) 0.6460(7) 0.3963(4) 0.069(2) Uani 1 d U
H42 H -0.1237 0.6277 0.4434 0.083 Uiso 1 calc R
C43 C -0.2683(8) 0.6514(7) 0.3637(5) 0.073(3) Uani 1 d U
H43 H -0.3367 0.6368 0.3886 0.087 Uiso 1 calc R
C44 C -0.2967(8) 0.6769(6) 0.2974(5) 0.060(2) Uani 1 d U
H44 H -0.3843 0.6814 0.2760 0.072 Uiso 1 calc R
C45 C -0.2004(8) 0.6963(6) 0.2609(4) 0.059(2) Uani 1 d U
H45 H -0.2216 0.7126 0.2132 0.071 Uiso 1 calc R
C46 C -0.0712(7) 0.6927(5) 0.2919(4) 0.0476(18) Uani 1 d U
H46 H -0.0036 0.7076 0.2664 0.057 Uiso 1 calc R
C51 C 0.0947(7) 0.4051(5) 0.4171(4) 0.0444(16) Uani 1 d U
C52 C -0.0201(8) 0.3432(6) 0.4188(4) 0.0519(18) Uani 1 d U
H52 H -0.0990 0.3672 0.4209 0.062 Uiso 1 calc R
C53 C -0.0149(9) 0.2463(7) 0.4172(5) 0.069(2) Uani 1 d U
H53 H -0.0919 0.2030 0.4180 0.083 Uiso 1 calc R
C54 C 0.0997(9) 0.2097(6) 0.4144(5) 0.071(2) Uani 1 d U
H54 H 0.1022 0.1429 0.4149 0.085 Uiso 1 calc R
C55 C 0.2109(9) 0.2741(6) 0.4111(5) 0.063(2) Uani 1 d U
H55 H 0.2894 0.2505 0.4074 0.076 Uiso 1 calc R
C56 C 0.2082(7) 0.3699(6) 0.4129(4) 0.0499(18) Uani 1 d U
H56 H 0.2850 0.4129 0.4112 0.060 Uiso 1 calc R
C61 C 0.3350(7) 0.6478(6) 0.4974(3) 0.0431(17) Uani 1 d U
C62 C 0.3799(9) 0.5859(7) 0.5432(4) 0.064(2) Uani 1 d U
H62 H 0.3825 0.5208 0.5248 0.077 Uiso 1 calc R
C63 C 0.4215(10) 0.6207(7) 0.6170(4) 0.079(3) Uani 1 d U
H63 H 0.4532 0.5796 0.6501 0.094 Uiso 1 calc R
C64 C 0.4166(9) 0.7154(7) 0.6420(4) 0.070(2) Uani 1 d U
H64 H 0.4464 0.7392 0.6925 0.084 Uiso 1 calc R
C65 C 0.3701(8) 0.7754(6) 0.5961(4) 0.056(2) Uani 1 d U
H65 H 0.3652 0.8398 0.6148 0.068 Uiso 1 calc R
C66 C 0.3297(7) 0.7425(6) 0.5217(4) 0.0467(17) Uani 1 d U
H66 H 0.2993 0.7841 0.4887 0.056 Uiso 1 calc R
C101 C -0.0973(8) 0.8223(6) 0.1285(4) 0.055(2) Uani 1 d U
C201 C 0.3841(7) 0.7659(5) 0.3118(4) 0.0389(16) Uani 1 d U
C301 C -0.0988(8) 0.5625(6) 0.0995(4) 0.052(2) Uani 1 d U
C401 C -0.0431(8) 0.4602(5) 0.2542(4) 0.0445(18) Uani 1 d U

loop_
_atom_site_aniso_label
_atom_site_aniso_U_11
_atom_site_aniso_U_22
_atom_site_aniso_U_33
_atom_site_aniso_U_23
_atom_site_aniso_U_13
_atom_site_aniso_U_12
Rh1 0.0441(3) 0.0449(3) 0.0242(3) -0.0005(2) 0.0093(2) 0.0135(3)
Rh2 0.0336(3) 0.0391(3) 0.0214(3) -0.0041(2) 0.0077(2) 0.0083(2)
Rh3 0.0360(3) 0.0465(3) 0.0227(3) -0.0040(2) 0.0055(2) 0.0102(3)
Rh4 0.0380(3) 0.0367(3) 0.0227(3) -0.0015(2) 0.0096(2) 0.0063(2)
Ti1 0.0482(7) 0.0445(8) 0.0238(6) 0.0006(5) 0.0137(5) 0.0138(6)
Ti2 0.0415(7) 0.0424(7) 0.0219(6) -0.0040(5) 0.0108(5) 0.0138(6)
S1 0.0498(11) 0.0518(12) 0.0245(8) -0.0029(8) 0.0023(8) 0.0169(9)
S2 0.0446(10) 0.0406(10) 0.0302(9) -0.0011(7) 0.0124(8) 0.0087(8)
S3 0.0462(10) 0.0431(10) 0.0258(8) -0.0074(7) 0.0076(7) 0.0050(8)
S4 0.0358(9) 0.0448(10) 0.0233(8) -0.0020(7) 0.0081(7) 0.0115(8)
P1 0.0512(12) 0.0487(12) 0.0291(9) -0.0004(8) 0.0115(8) 0.0173(10)
P2 0.0412(10) 0.0405(10) 0.0246(8) 0.0009(7) 0.0121(8) 0.0083(8)
O1 0.033(2) 0.047(3) 0.018(2) -0.0036(19) 0.0096(18) 0.008(2)
O2 0.067(3) 0.072(4) 0.041(3) 0.004(3) 0.020(3) 0.038(3)
O3 0.072(4) 0.053(3) 0.039(3) -0.007(2) 0.015(3) 0.011(3)
O4 0.061(3) 0.056(3) 0.028(2) -0.007(2) 0.007(2) 0.024(3)
O5 0.051(3) 0.041(3) 0.030(2) -0.009(2) 0.007(2) 0.013(2)
O6 0.054(3) 0.047(3) 0.031(2) 0.006(2) 0.021(2) 0.014(2)
O7 0.044(3) 0.055(3) 0.020(2) -0.003(2) 0.013(2) 0.011(2)
O101 0.052(3) 0.123(6) 0.046(3) -0.007(3) 0.004(3) 0.023(4)
O201 0.074(4) 0.058(4) 0.030(3) -0.009(2) -0.002(3) 0.015(3)
O301 0.044(3) 0.125(6) 0.069(4) 0.004(4) 0.009(3) 0.014(4)
O401 0.048(3) 0.079(4) 0.061(4) 0.002(3) 0.015(3) -0.012(3)
C1 0.121(8) 0.068(6) 0.066(6) 0.008(4) 0.067(5) 0.032(5)
C2 0.070(6) 0.149(9) 0.060(6) 0.043(6) 0.042(4) 0.033(6)
C3 0.119(8) 0.102(7) 0.054(6) -0.016(5) 0.057(5) -0.031(6)
C4 0.143(9) 0.081(6) 0.087(7) 0.047(5) 0.086(6) 0.058(6)
C5 0.078(6) 0.133(8) 0.033(4) 0.018(5) 0.027(4) 0.010(5)
C6 0.068(5) 0.060(5) 0.049(4) -0.025(4) 0.024(4) 0.022(4)
C7 0.057(5) 0.078(5) 0.031(3) 0.001(3) 0.025(3) 0.036(4)
C8 0.044(4) 0.076(5) 0.054(5) -0.014(4) 0.022(4) 0.024(4)
C9 0.071(5) 0.107(7) 0.036(4) -0.013(4) 0.006(4) 0.060(5)
C10 0.110(7) 0.058(5) 0.068(5) 0.013(4) 0.050(5) 0.056(4)
C11 0.058(4) 0.090(6) 0.043(4) -0.005(4) 0.012(4) 0.033(4)
C12 0.104(6) 0.095(6) 0.079(6) 0.015(6) 0.044(6) 0.063(5)
C13 0.123(8) 0.111(8) 0.100(8) 0.021(7) 0.041(7) 0.069(6)
C14 0.092(6) 0.159(10) 0.091(8) -0.016(9) -0.003(7) 0.061(8)
C15 0.067(6) 0.142(9) 0.122(9) -0.043(8) 0.000(6) 0.040(7)
C16 0.067(5) 0.117(8) 0.111(8) -0.045(6) 0.020(6) 0.028(5)
C21 0.063(4) 0.024(4) 0.051(4) 0.006(3) 0.015(3) 0.011(3)
C22 0.064(4) 0.048(5) 0.069(5) 0.009(4) 0.021(4) 0.015(4)
C23 0.077(5) 0.059(6) 0.084(6) 0.027(5) 0.029(4) 0.018(5)
C24 0.090(6) 0.059(6) 0.072(6) 0.024(5) 0.026(5) 0.012(5)
C25 0.080(5) 0.061(5) 0.060(5) 0.025(4) 0.010(4) 0.012(5)
C26 0.071(5) 0.051(5) 0.051(4) 0.006(4) 0.011(4) 0.014(4)
C31 0.059(4) 0.055(5) 0.025(3) -0.006(3) 0.010(3) 0.025(4)
C32 0.051(4) 0.068(5) 0.040(4) 0.000(4) 0.014(3) 0.013(4)
C33 0.062(5) 0.076(6) 0.043(4) -0.005(4) -0.001(4) 0.005(4)
C34 0.079(6) 0.066(6) 0.029(4) -0.006(4) 0.009(4) 0.018(4)
C35 0.083(6) 0.060(5) 0.033(4) 0.003(4) 0.023(4) 0.015(4)
C36 0.071(5) 0.047(5) 0.034(4) -0.001(3) 0.015(3) 0.008(4)
C41 0.050(4) 0.040(4) 0.033(3) 0.002(3) 0.014(3) 0.019(3)
C42 0.063(5) 0.109(7) 0.047(5) 0.030(5) 0.023(4) 0.027(5)
C43 0.051(4) 0.107(8) 0.068(5) 0.019(5) 0.024(4) 0.023(5)
C44 0.039(4) 0.072(6) 0.069(5) 0.009(4) 0.012(4) 0.014(4)
C45 0.054(4) 0.075(6) 0.051(5) 0.015(4) 0.006(3) 0.023(4)
C46 0.047(4) 0.056(5) 0.047(4) 0.014(4) 0.018(3) 0.016(4)
C51 0.056(4) 0.048(4) 0.036(4) 0.011(3) 0.021(3) 0.014(3)
C52 0.063(5) 0.056(4) 0.043(4) 0.009(4) 0.022(4) 0.012(4)
C53 0.074(5) 0.053(5) 0.087(6) 0.019(5) 0.030(5) 0.009(4)
C54 0.089(6) 0.047(5) 0.087(6) 0.020(5) 0.032(5) 0.022(4)
C55 0.071(5) 0.062(5) 0.068(5) 0.013(5) 0.029(5) 0.030(4)
C56 0.053(4) 0.055(4) 0.048(4) 0.007(4) 0.022(4) 0.015(4)
C61 0.042(4) 0.064(5) 0.022(3) -0.002(3) 0.010(3) 0.009(4)
C62 0.090(6) 0.073(5) 0.028(4) 0.002(3) 0.005(4) 0.028(5)
C63 0.114(7) 0.088(6) 0.033(4) 0.010(4) 0.000(5) 0.039(6)
C64 0.086(6) 0.089(6) 0.028(4) -0.009(4) 0.003(4) 0.016(5)
C65 0.065(5) 0.064(5) 0.037(4) -0.011(3) 0.016(4) 0.008(4)
C66 0.047(4) 0.056(4) 0.032(3) -0.003(3) 0.008(3) 0.003(4)
C101 0.062(5) 0.066(6) 0.038(4) -0.003(4) 0.011(4) 0.019(5)
C201 0.043(4) 0.046(4) 0.027(3) 0.003(3) 0.002(3) 0.015(3)
C301 0.050(4) 0.070(6) 0.035(4) 0.010(4) 0.005(4) 0.013(4)
C401 0.050(4) 0.052(5) 0.031(4) 0.007(3) 0.012(3) 0.002(4)

loop_
_atom_type_symbol
_atom_type_description
_atom_type_scat_dispersion_real
_atom_type_scat_dispersion_imag
_atom_type_scat_source
C C 0.0033 0.0016 'International Tables Vol C Tables 4.2.6.8 and 6.1.1.4'
H H 0.0000 0.0000 'International Tables Vol C Tables 4.2.6.8 and 6.1.1.4'
O O 0.0106 0.0060 'International Tables Vol C Tables 4.2.6.8 and 6.1.1.4'
P P 0.1023 0.0942 'International Tables Vol C Tables 4.2.6.8 and 6.1.1.4'
S S 0.1246 0.1234 'International Tables Vol C Tables 4.2.6.8 and 6.1.1.4'
Ti Ti 0.2776 0.4457 'International Tables Vol C Tables 4.2.6.8 and 6.1.1.4'
Rh Rh -1.1178 0.9187 'International Tables Vol C Tables 4.2.6.8 and 6.1.1.4'

loop_
_geom_angle_atom_site_label_1
_geom_angle_atom_site_label_2
_geom_angle_atom_site_label_3
_geom_angle
C101 Rh1 P1 94.6(2)
C101 Rh1 S2 174.4(3)
P1 Rh1 S2 83.91(7)
C101 Rh1 S1 83.8(2)
P1 Rh1 S1 175.58(7)
S2 Rh1 S1 97.28(6)
C101 Rh1 Ti1 132.3(2)
P1 Rh1 Ti1 132.65(6)
S2 Rh1 Ti1 48.77(5)
S1 Rh1 Ti1 48.56(5)
C201 Rh2 O1 172.8(2)
C201 Rh2 S2 88.1(2)
O1 Rh2 S2 92.16(13)
C201 Rh2 S4 86.1(2)
O1 Rh2 S4 93.06(13)
S2 Rh2 S4 172.90(6)
C201 Rh2 Ti2 136.3(2)
O1 Rh2 Ti2 42.62(12)
S2 Rh2 Ti2 134.71(5)
S4 Rh2 Ti2 50.47(4)
C201 Rh2 Ti1 138.0(2)
O1 Rh2 Ti1 41.88(12)
S2 Rh2 Ti1 50.29(5)
S4 Rh2 Ti1 134.85(5)
Ti2 Rh2 Ti1 84.50(4)
C301 Rh3 O1 174.0(3)
C301 Rh3 S1 89.5(3)
O1 Rh3 S1 91.44(13)
C301 Rh3 S3 88.4(3)
O1 Rh3 S3 91.94(13)
S1 Rh3 S3 167.83(6)
C301 Rh3 Ti2 137.2(3)
O1 Rh3 Ti2 42.17(12)
S1 Rh3 Ti2 133.32(5)
S3 Rh3 Ti2 50.01(5)
C301 Rh3 Ti1 138.2(3)
O1 Rh3 Ti1 41.75(12)
S1 Rh3 Ti1 49.98(5)
S3 Rh3 Ti1 133.44(5)
Ti2 Rh3 Ti1 83.92(4)
C401 Rh4 P2 90.7(2)
C401 Rh4 S4 174.6(2)
P2 Rh4 S4 88.70(6)
C401 Rh4 S3 83.5(2)
P2 Rh4 S3 174.16(7)
S4 Rh4 S3 96.99(6)
C401 Rh4 Ti2 132.1(2)
P2 Rh4 Ti2 137.15(5)
S4 Rh4 Ti2 48.83(4)
S3 Rh4 Ti2 48.65(5)
O1 Ti1 S1 99.46(14)
O1 Ti1 S2 100.02(13)
S1 Ti1 S2 104.00(7)
O1 Ti1 C2 96.0(3)
S1 Ti1 C2 142.4(3)
S2 Ti1 C2 106.7(3)
O1 Ti1 C1 93.3(3)
S1 Ti1 C1 111.7(3)
S2 Ti1 C1 139.1(3)
C2 Ti1 C1 33.0(3)
O1 Ti1 C3 126.9(4)
S1 Ti1 C3 130.2(4)
S2 Ti1 C3 86.6(2)
C2 Ti1 C3 33.7(4)
C1 Ti1 C3 55.2(4)
O1 Ti1 C4 149.0(3)
S1 Ti1 C4 96.8(3)
S2 Ti1 C4 101.4(3)
C2 Ti1 C4 56.3(4)
C1 Ti1 C4 56.0(3)
C3 Ti1 C4 33.8(4)
O1 Ti1 C5 120.0(3)
S1 Ti1 C5 87.3(3)
S2 Ti1 C5 136.2(3)
C2 Ti1 C5 55.5(3)
C1 Ti1 C5 32.9(3)
C3 Ti1 C5 56.1(4)
C4 Ti1 C5 34.9(3)
O1 Ti1 Rh2 47.61(11)
S1 Ti1 Rh2 107.18(6)
S2 Ti1 Rh2 52.43(5)
C2 Ti1 Rh2 108.5(3)
C1 Ti1 Rh2 128.7(3)
C3 Ti1 Rh2 117.0(3)
C4 Ti1 Rh2 147.7(3)
C5 Ti1 Rh2 161.5(3)
O1 Ti1 Rh3 47.20(12)
S1 Ti1 Rh3 52.60(6)
S2 Ti1 Rh3 103.90(6)
C2 Ti1 Rh3 135.8(3)
C1 Ti1 Rh3 113.3(3)
C3 Ti1 Rh3 168.4(3)
C4 Ti1 Rh3 144.2(3)
C5 Ti1 Rh3 115.9(3)
Rh2 Ti1 Rh3 67.63(3)
O1 Ti1 Rh1 104.02(12)
S1 Ti1 Rh1 52.19(5)
S2 Ti1 Rh1 51.86(5)
C2 Ti1 Rh1 152.6(3)
C1 Ti1 Rh1 157.7(3)
C3 Ti1 Rh1 120.0(3)
C4 Ti1 Rh1 106.8(2)
C5 Ti1 Rh1 124.9(3)
Rh2 Ti1 Rh1 73.55(3)
Rh3 Ti1 Rh1 71.15(3)
O1 Ti2 S3 100.22(14)
O1 Ti2 S4 101.48(13)
S3 Ti2 S4 103.59(7)
O1 Ti2 C7 89.7(2)
S3 Ti2 C7 113.2(2)
S4 Ti2 C7 138.9(2)
O1 Ti2 C8 94.0(3)
S3 Ti2 C8 145.0(2)
S4 Ti2 C8 104.7(2)
C7 Ti2 C8 34.6(2)
O1 Ti2 C6 117.8(3)
S3 Ti2 C6 88.1(2)
S4 Ti2 C6 136.4(2)
C7 Ti2 C6 34.2(3)
C8 Ti2 C6 57.1(3)
O1 Ti2 C10 146.5(2)
S3 Ti2 C10 97.8(3)
S4 Ti2 C10 101.4(2)
C7 Ti2 C10 57.2(3)
C8 Ti2 C10 56.5(3)
C6 Ti2 C10 35.0(3)
O1 Ti2 C9 125.5(3)
S3 Ti2 C9 130.9(3)
S4 Ti2 C9 85.5(2)
C7 Ti2 C9 56.8(3)
C8 Ti2 C9 33.7(3)
C6 Ti2 C9 57.1(3)
C10 Ti2 C9 33.9(3)
O1 Ti2 Rh2 48.22(11)
S3 Ti2 Rh2 107.36(6)
S4 Ti2 Rh2 53.29(5)
C7 Ti2 Rh2 125.8(2)
C8 Ti2 Rh2 106.0(2)
C6 Ti2 Rh2 160.0(2)
C10 Ti2 Rh2 147.5(3)
C9 Ti2 Rh2 115.9(2)
O1 Ti2 Rh3 47.41(12)
S3 Ti2 Rh3 53.09(6)
S4 Ti2 Rh3 105.25(6)
C7 Ti2 Rh3 111.1(2)
C8 Ti2 Rh3 135.0(2)
C6 Ti2 Rh3 114.9(2)
C10 Ti2 Rh3 144.3(3)
C9 Ti2 Rh3 167.7(2)
Rh2 Ti2 Rh3 68.12(3)
O1 Ti2 Rh4 101.32(12)
S3 Ti2 Rh4 52.49(5)
S4 Ti2 Rh4 51.65(5)
C7 Ti2 Rh4 163.1(2)
C8 Ti2 Rh4 153.8(2)
C6 Ti2 Rh4 129.4(2)
C10 Ti2 Rh4 112.1(2)
C9 Ti2 Rh4 122.9(2)
Rh2 Ti2 Rh4 70.60(3)
Rh3 Ti2 Rh4 69.20(3)
Ti1 S1 Rh3 77.43(7)
Ti1 S1 Rh1 79.25(6)
Rh3 S1 Rh1 91.98(6)
Ti1 S2 Rh2 77.28(6)
Ti1 S2 Rh1 79.38(6)
Rh2 S2 Rh1 95.92(6)
Ti2 S3 Rh3 76.90(7)
Ti2 S3 Rh4 78.86(6)
Rh3 S3 Rh4 88.40(6)
Ti2 S4 Rh2 76.24(6)
Ti2 S4 Rh4 79.51(6)
Rh2 S4 Rh4 90.89(6)
O4 P1 O2 97.1(3)
O4 P1 O3 104.7(3)
O2 P1 O3 100.3(3)
O4 P1 Rh1 113.87(19)
O2 P1 Rh1 122.4(2)
O3 P1 Rh1 115.48(19)
O7 P2 O5 99.4(2)
O7 P2 O6 104.2(2)
O5 P2 O6 98.1(2)
O7 P2 Rh4 117.17(16)
O5 P2 Rh4 119.46(18)
O6 P2 Rh4 115.49(18)
Ti1 O1 Ti2 178.5(2)
Ti1 O1 Rh3 91.05(17)
Ti2 O1 Rh3 90.42(17)
Ti1 O1 Rh2 90.51(17)
Ti2 O1 Rh2 89.16(16)
Rh3 O1 Rh2 98.20(15)
C11 O2 P1 128.8(5)
C21 O3 P1 122.1(4)
C31 O4 P1 125.9(4)
C41 O5 P2 120.4(4)
C51 O6 P2 121.5(4)
C61 O7 P2 126.3(4)
C5 C1 C2 110.5(10)
C5 C1 Ti1 74.0(5)
C2 C1 Ti1 73.5(5)
C1 C2 C3 107.8(11)
C1 C2 Ti1 73.5(5)
C3 C2 Ti1 73.5(6)
C2 C3 C4 108.7(10)
C2 C3 Ti1 72.8(6)
C4 C3 Ti1 73.1(6)
C3 C4 C5 105.7(10)
C3 C4 Ti1 73.1(6)
C5 C4 Ti1 72.6(5)
C1 C5 C4 107.2(10)
C1 C5 Ti1 73.2(5)
C4 C5 Ti1 72.5(5)
C7 C6 C10 107.1(8)
C7 C6 Ti2 72.4(4)
C10 C6 Ti2 73.0(4)
C6 C7 C8 108.1(8)
C6 C7 Ti2 73.4(4)
C8 C7 Ti2 72.8(4)
C9 C8 C7 109.0(8)
C9 C8 Ti2 74.8(5)
C7 C8 Ti2 72.6(4)
C8 C9 C10 108.0(8)
C8 C9 Ti2 71.4(5)
C10 C9 Ti2 72.3(5)
C9 C10 C6 107.8(8)
C9 C10 Ti2 73.8(5)
C6 C10 Ti2 72.0(4)
C16 C11 O2 119.4(10)
C16 C11 C12 122.3(10)
O2 C11 C12 117.7(8)
C13 C12 C11 118.3(11)
C14 C13 C12 119.0(13)
C13 C14 C15 123.7(13)
C14 C15 C16 117.8(12)
C11 C16 C15 118.6(13)
C22 C21 C26 120.5(8)
C22 C21 O3 118.4(7)
C26 C21 O3 121.0(7)
C21 C22 C23 120.1(8)
C24 C23 C22 119.1(9)
C23 C24 C25 120.9(9)
C24 C25 C26 120.8(9)
C25 C26 C21 118.5(8)
C32 C31 C36 123.9(6)
C32 C31 O4 118.5(6)
C36 C31 O4 117.5(7)
C31 C32 C33 116.8(7)
C34 C33 C32 120.9(8)
C33 C34 C35 121.4(7)
C34 C35 C36 119.7(7)
C31 C36 C35 117.4(7)
C46 C41 C42 120.3(7)
C46 C41 O5 120.0(6)
C42 C41 O5 119.7(6)
C43 C42 C41 119.1(8)
C44 C43 C42 121.2(8)
C43 C44 C45 119.9(8)
C44 C45 C46 121.0(8)
C41 C46 C45 118.4(7)
C56 C51 O6 122.6(7)
C56 C51 C52 121.0(7)
O6 C51 C52 116.3(6)
C53 C52 C51 117.7(8)
C52 C53 C54 122.1(8)
C53 C54 C55 118.1(8)
C56 C55 C54 120.9(8)
C55 C56 C51 120.3(8)
C62 C61 C66 122.7(7)
C62 C61 O7 117.5(7)
C66 C61 O7 119.7(7)
C61 C62 C63 118.3(8)
C64 C63 C62 119.5(9)
C65 C64 C63 121.5(8)
C64 C65 C66 120.0(8)
C61 C66 C65 118.0(7)
O101 C101 Rh1 176.3(7)
O201 C201 Rh2 178.2(6)
O301 C301 Rh3 178.1(7)
O401 C401 Rh4 178.0(7)

loop_
_geom_bond_atom_site_label_1
_geom_bond_atom_site_label_2
_geom_bond_distance
Rh1 C101 1.810(9)
Rh1 P1 2.2046(18)
Rh1 S2 2.3785(18)
Rh1 S1 2.3904(17)
Rh1 Ti1 2.9724(13)
Rh2 C201 1.816(7)
Rh2 O1 2.130(4)
Rh2 S2 2.3430(19)
Rh2 S4 2.3573(19)
Rh2 Ti2 2.8561(13)
Rh2 Ti1 2.8836(13)
Rh3 C301 1.797(8)
Rh3 O1 2.121(4)
Rh3 S1 2.353(2)
Rh3 S3 2.365(2)
Rh3 Ti2 2.8811(13)
Rh3 Ti1 2.8906(14)
Rh4 C401 1.874(8)
Rh4 P2 2.2012(16)
Rh4 S4 2.3628(17)
Rh4 S3 2.3950(16)
Rh4 Ti2 2.9623(12)
Ti1 O1 1.925(5)
Ti1 S1 2.268(2)
Ti1 S2 2.2743(19)
Ti1 C2 2.329(8)
Ti1 C1 2.330(8)
Ti1 C3 2.337(9)
Ti1 C4 2.337(9)
Ti1 C5 2.339(8)
Ti2 O1 1.934(5)
Ti2 S3 2.267(2)
Ti2 S4 2.2679(18)
Ti2 C7 2.324(6)
Ti2 C8 2.325(7)
Ti2 C6 2.337(7)
Ti2 C10 2.350(8)
Ti2 C9 2.368(8)
P1 O4 1.586(5)
P1 O2 1.595(5)
P1 O3 1.621(5)
P2 O7 1.596(5)
P2 O5 1.606(5)
P2 O6 1.608(5)
O2 C11 1.392(9)
O3 C21 1.399(8)
O4 C31 1.424(7)
O5 C41 1.416(8)
O6 C51 1.398(8)
O7 C61 1.416(7)
O101 C101 1.157(9)
O201 C201 1.148(7)
O301 C301 1.141(8)
O401 C401 1.126(8)
C1 C5 1.320(13)
C1 C2 1.323(13)
C2 C3 1.352(15)
C3 C4 1.358(15)
C4 C5 1.401(14)
C6 C7 1.370(11)
C6 C10 1.411(12)
C7 C8 1.381(10)
C8 C9 1.362(12)
C9 C10 1.374(12)
C11 C16 1.370(12)
C11 C12 1.424(13)
C12 C13 1.394(13)
C13 C14 1.357(16)
C14 C15 1.402(18)
C15 C16 1.414(15)
C21 C22 1.368(10)
C21 C26 1.382(10)
C22 C23 1.391(11)
C23 C24 1.351(12)
C24 C25 1.372(12)
C25 C26 1.373(10)
C31 C32 1.351(10)
C31 C36 1.382(10)
C32 C33 1.419(10)
C33 C34 1.337(10)
C34 C35 1.371(11)
C35 C36 1.401(9)
C41 C46 1.363(9)
C41 C42 1.382(10)
C42 C43 1.368(11)
C43 C44 1.336(11)
C44 C45 1.353(10)
C45 C46 1.388(10)
C51 C56 1.377(10)
C51 C52 1.399(10)
C52 C53 1.377(11)
C53 C54 1.391(12)
C54 C55 1.397(11)
C55 C56 1.355(11)
C61 C62 1.372(10)
C61 C66 1.376(10)
C62 C63 1.388(10)
C63 C64 1.379(12)
C64 C65 1.358(12)
C65 C66 1.392(9)
